data_2010611
loop_
_publ_author_name
'Kut\'a Smatanov\'a, Ivana'
'Marek, Jarom\'ir'
'\<Svan\<c\'arek, Peter'
'Schwendt, Peter'

_publ_section_title
;
 Bis(tetra-<i>n</i>-butylammonium)
 bis[(mandelato)oxo(peroxo)vanadate(V)] mandelic acid solvate
;
_journal_issue 2
_journal_name_full 'Acta Crystallographica Section C'
_journal_page_first 154
_journal_page_last 155
_journal_paper_doi 10.1107/S0108270199013475
_journal_volume 56
_journal_year 2000
_chemical_formula_iupac '(C16 H36 N)2 [V2 O2 (O2)2 (C8 H6 O3)2] , C8 H8 O3'
_chemical_formula_moiety 'C48 H84 N2 O12 V2 , C8 H8 O3'
_chemical_formula_sum 'C56 H92 N2 O15 V2'
_chemical_formula_weight 1135.20
_chemical_name_systematic
;
Bis(tetra-n-butylammonium) Bis[\m-2-hydroxy-2-phenyl-
ethanoato(2-)]-bis[oxomonoperoxovanadate(V)]
;
_space_group_IT_number 60
_symmetry_cell_setting orthorhombic
_symmetry_space_group_name_Hall '-P 2n 2ab'
_symmetry_space_group_name_H-M 'P b c n'
_audit_creation_method SHELXL97
_cell_angle_alpha 90.00
_cell_angle_beta 90.00
_cell_angle_gamma 90.00
_cell_formula_units_Z 4
_cell_length_a 19.657(12)
_cell_length_b 17.066(3)
_cell_length_c 17.670(5)
_cell_measurement_reflns_used 41
_cell_measurement_temperature 150.00(10)
_cell_measurement_theta_max 25.1
_cell_measurement_theta_min 1.58
_cell_volume 5928(4)
_computing_cell_refinement 'KM-4 Software'
_computing_data_collection 'KM-4 Software (Galdecki et al., 1996)'
_computing_data_reduction 'KM-4 Software'
_computing_molecular_graphics 'ORTEPIII (Johnson & Burnett, 1996)'
_computing_publication_material SHELXL97
_computing_structure_refinement 'SHELXL97 (Sheldrick, 1997)'
_computing_structure_solution 'SHELXS97 (Sheldrick, 1990)'
_diffrn_ambient_temperature 150.00(10)
_diffrn_measured_fraction_theta_full .990
_diffrn_measured_fraction_theta_max .990
_diffrn_measurement_device_type
;
4-circle \k-axis Kuma KM-4 diffractometer with Oxford Cryosytems Cryostream
cooler
;
_diffrn_measurement_method \w/2\q
_diffrn_radiation_monochromator graphite
_diffrn_radiation_source 'fine-focus sealed tube'
_diffrn_radiation_type MoK\a
_diffrn_radiation_wavelength .71073
_diffrn_reflns_av_R_equivalents .023
_diffrn_reflns_av_sigmaI/netI .050
_diffrn_reflns_limit_h_max 0
_diffrn_reflns_limit_h_min -23
_diffrn_reflns_limit_k_max 3
_diffrn_reflns_limit_k_min -19
_diffrn_reflns_limit_l_max 21
_diffrn_reflns_limit_l_min 0
_diffrn_reflns_number 5680
_diffrn_reflns_theta_full 25.06
_diffrn_reflns_theta_max 25.06
_diffrn_reflns_theta_min 1.58
_diffrn_standards_decay_% 2.0
_diffrn_standards_interval_count 300
_diffrn_standards_number 3
_exptl_absorpt_coefficient_mu .380
_exptl_absorpt_correction_type none
_exptl_crystal_colour 'dark red'
_exptl_crystal_density_diffrn 1.272
_exptl_crystal_density_method 'not measured'
_exptl_crystal_description prism
_exptl_crystal_F_000 2432
_exptl_crystal_size_max .4
_exptl_crystal_size_mid .3
_exptl_crystal_size_min .3
_refine_diff_density_max .663
_refine_diff_density_min -.399
_refine_ls_extinction_method none
_refine_ls_goodness_of_fit_ref 1.034
_refine_ls_hydrogen_treatment mixed
_refine_ls_matrix_type full
_refine_ls_number_parameters 383
_refine_ls_number_reflns 5210
_refine_ls_number_restraints 0
_refine_ls_restrained_S_all 1.034
_refine_ls_R_factor_all .098
_refine_ls_R_factor_gt .052
_refine_ls_shift/su_max .001
_refine_ls_shift/su_mean .000
_refine_ls_structure_factor_coef Fsqd
_refine_ls_weighting_details 'calc w = 1/[\s^2^(Fo^2^)+(0.0838P)^2^+5.65P] where P=(Fo^2^+2Fc^2^)/3'
_refine_ls_weighting_scheme calc
_refine_ls_wR_factor_ref .168
_reflns_number_gt 3329
_reflns_number_total 5210
_reflns_threshold_expression I>2\s(I)
_cod_data_source_file cf1306.cif
_cod_data_source_block I
_cod_database_code 2010611
_cod_database_fobs_code 2010611

loop_
_symmetry_equiv_pos_as_xyz
'x, y, z'
'-x+1/2, -y+1/2, z+1/2'
'-x, y, -z+1/2'
'x+1/2, -y+1/2, -z'
'-x, -y, -z'
'x-1/2, y-1/2, -z-1/2'
'x, -y, z-1/2'
'-x-1/2, y-1/2, z'

loop_
_atom_site_label
_atom_site_fract_x
_atom_site_fract_y
_atom_site_fract_z
_atom_site_U_iso_or_equiv
_atom_site_adp_type
_atom_site_calc_flag
_atom_site_refinement_flags
_atom_site_occupancy
_atom_site_disorder_assembly
_atom_site_disorder_group
_atom_site_type_symbol
V1 .57814(3) .69623(3) .22800(3) .03233(18) Uani d . 1 . . V
O1 .61333(11) .77895(14) .21963(14) .0415(6) Uani d . 1 . . O
N1 .77877(14) .85962(17) .34708(16) .0378(7) Uani d . 1 . . N
C1 .53831(19) .6788(2) .07320(19) .0407(8) Uani d . 1 . . C
O2 .62799(11) .64963(15) .30686(13) .0420(6) Uani d . 1 . . O
C2 .47521(17) .7142(2) .10889(17) .0362(7) Uani d . 1 . . C
H2 .4358 .6784 .0997 .043 Uiso calc R 1 . . H
O3 .64933(11) .62301(14) .23374(13) .0390(5) Uani d . 1 . . O
O4 .58532(12) .66062(15) .12102(13) .0441(6) Uani d . 1 . . O
O5 .48649(11) .71961(13) .18755(11) .0325(5) Uani d . 1 . . O
C5 .45873(16) .7933(2) .07630(19) .0367(8) Uani d . 1 . . C
O6 .54194(15) .66761(17) .00506(14) .0556(7) Uani d . 1 . . O
C6 .47267(18) .8614(2) .1156(2) .0442(8) Uani d . 1 . . C
H6 .4914 .8587 .1651 .053 Uiso calc R 1 . . H
C7 .4594(2) .9332(2) .0833(2) .0545(10) Uani d . 1 . . C
H7 .4687 .9799 .1107 .065 Uiso calc R 1 . . H
O7 .41079(14) .4824(2) .2623(2) .0767(11) Uani d . 1 . . O
H7O .398(4) .528(5) .278(4) .15(3) Uiso d . 1 . . H
C8 .4327(2) .9378(3) .0113(2) .0568(11) Uani d . 1 . . C
H8 .4240 .9875 -.0109 .068 Uiso calc R 1 . . H
O8 .5000 .5791(2) .2500 .0514(10) Uani d S 1 . . O
C9 .4186(2) .8706(3) -.0281(2) .0563(10) Uani d . 1 . . C
H9 .4006 .8737 -.0779 .068 Uiso calc R 1 . . H
C10 .4304(2) .7987(2) .0040(2) .0503(10) Uani d . 1 . . C
H10 .4193 .7523 -.0230 .060 Uiso calc R 1 . . H
C11 .5264(3) .5147(4) .2526(5) .0482(19) Uani d P .50 . -1 C
C12 .4826(6) .4549(6) .2915(5) .076(3) Uani d P .50 A -1 C
H12 .4858 .4606 .3477 .091 Uiso calc PR .50 A -1 H
C13 .4975(8) .3697(6) .2677(4) .037(4) Uani d P .50 A -1 C
C14 .5005(5) .3119(9) .3216(7) .042(4) Uani d P .50 A -1 C
H14 .4989 .3238 .3741 .050 Uiso calc PR .50 A -1 H
C15 .5062(14) .2333(16) .2955(15) .069(8) Uani d P .50 A -1 C
H15 .5100 .1917 .3309 .083 Uiso calc PR .50 A -1 H
C16 .5063(13) .2180(14) .2221(13) .071(11) Uani d P .50 A -1 C
H16 .5137 .1653 .2068 .086 Uiso calc PR .50 A -1 H
C17 .4967(8) .2723(10) .1675(10) .053(4) Uani d P .50 A -1 C
H17 .4909 .2590 .1157 .064 Uiso calc PR .50 A -1 H
C18 .4960(6) .3492(8) .1932(8) .036(3) Uani d P .50 A -1 C
H18 .4944 .3900 .1567 .043 Uiso calc PR .50 A -1 H
C31 .83151(19) .9095(2) .3872(2) .0461(9) Uani d . 1 . . C
H31A .8715 .8762 .3983 .055 Uiso calc R 1 . . H
H31B .8466 .9510 .3519 .055 Uiso calc R 1 . . H
C32 .8094(3) .9481(2) .4600(2) .0624(12) Uani d . 1 . . C
H32A .8022 .9081 .4998 .075 Uiso calc R 1 . . H
H32B .7662 .9768 .4522 .075 Uiso calc R 1 . . H
C33 .8663(3) 1.0058(3) .4843(3) .0884(18) Uani d . 1 . . C
H33A .9106 .9781 .4842 .106 Uiso calc R 1 . . H
H33B .8691 1.0492 .4472 .106 Uiso calc R 1 . . H
C34 .8533(4) 1.0384(4) .5607(4) .126(3) Uani d . 1 . . C
H34A .8894 1.0756 .5738 .189 Uiso calc R 1 . . H
H34B .8526 .9957 .5979 .189 Uiso calc R 1 . . H
H34C .8093 1.0653 .5610 .189 Uiso calc R 1 . . H
C41 .71599(18) .9076(2) .3270(2) .0435(8) Uani d . 1 . . C
H41A .6847 .8740 .2974 .052 Uiso calc R 1 . . H
H41B .6924 .9220 .3745 .052 Uiso calc R 1 . . H
C42 .7292(2) .9821(3) .2821(3) .0661(12) Uani d . 1 . . C
H42A .7484 .9682 .2320 .079 Uiso calc R 1 . . H
H42B .7631 1.0145 .3091 .079 Uiso calc R 1 . . H
C43 .6643(2) 1.0294(3) .2709(3) .0671(12) Uani d . 1 . . C
H43A .6413 1.0358 .3203 .081 Uiso calc R 1 . . H
H43B .6763 1.0823 .2520 .081 Uiso calc R 1 . . H
C44 .6163(3) .9918(3) .2166(3) .0921(18) Uani d . 1 . . C
H44A .6005 .9419 .2374 .138 Uiso calc R 1 . . H
H44B .6397 .9824 .1684 .138 Uiso calc R 1 . . H
H44C .5773 1.0265 .2081 .138 Uiso calc R 1 . . H
C51 .81340(17) .8282(2) .27666(19) .0421(8) Uani d . 1 . . C
H51A .8259 .8730 .2439 .051 Uiso calc R 1 . . H
H51B .8561 .8017 .2919 .051 Uiso calc R 1 . . H
C52 .77127(18) .7716(3) .2311(2) .0513(10) Uani d . 1 . . C
H52A .7599 .7256 .2629 .062 Uiso calc R 1 . . H
H52B .7281 .7973 .2163 .062 Uiso calc R 1 . . H
C53 .8079(2) .7444(3) .1612(2) .0544(10) Uani d . 1 . . C
H53A .8514 .7194 .1759 .065 Uiso calc R 1 . . H
H53B .8185 .7902 .1289 .065 Uiso calc R 1 . . H
C54 .7654(2) .6867(3) .1168(2) .0610(12) Uani d . 1 . . C
H54B .7581 .6394 .1472 .091 Uiso calc R 1 . . H
H54A .7891 .6728 .0699 .091 Uiso calc R 1 . . H
H54C .7214 .7104 .1045 .091 Uiso calc R 1 . . H
C61 .75488(19) .7932(2) .39740(19) .0416(8) Uani d . 1 . . C
H61A .7305 .8158 .4413 .050 Uiso calc R 1 . . H
H61B .7219 .7610 .3687 .050 Uiso calc R 1 . . H
C62 .8101(2) .7405(2) .4264(2) .0526(10) Uani d . 1 . . C
H62A .8399 .7702 .4613 .063 Uiso calc R 1 . . H
H62B .8383 .7220 .3835 .063 Uiso calc R 1 . . H
C63 .7804(3) .6709(3) .4672(3) .0642(12) Uani d . 1 . . C
H63A .7573 .6363 .4303 .077 Uiso calc R 1 . . H
H63B .7459 .6893 .5041 .077 Uiso calc R 1 . . H
C64 .8348(3) .6252(3) .5082(4) .103(2) Uani d . 1 . . C
H64A .8145 .5792 .5324 .155 Uiso calc R 1 . . H
H64B .8559 .6585 .5469 .155 Uiso calc R 1 . . H
H64C .8696 .6082 .4720 .155 Uiso calc R 1 . . H

loop_
_atom_site_aniso_label
_atom_site_aniso_U_11
_atom_site_aniso_U_22
_atom_site_aniso_U_33
_atom_site_aniso_U_12
_atom_site_aniso_U_13
_atom_site_aniso_U_23
V1 .0297(3) .0336(3) .0337(3) -.0011(2) .0004(2) .0004(2)
O1 .0365(12) .0364(13) .0517(14) -.0064(10) .0022(10) .0036(11)
N1 .0406(14) .0392(17) .0336(14) -.0022(12) .0016(12) .0026(13)
C1 .053(2) .035(2) .0334(18) .0023(16) .0016(16) -.0028(15)
O2 .0375(12) .0493(15) .0393(13) .0053(11) -.0024(10) .0027(11)
C2 .0428(18) .0383(19) .0276(16) -.0008(15) -.0022(14) -.0006(14)
O3 .0356(12) .0419(14) .0394(13) .0047(10) .0023(10) .0058(11)
O4 .0429(13) .0509(15) .0385(13) .0107(11) .0010(11) -.0047(12)
O5 .0337(11) .0356(13) .0281(11) .0032(9) -.0021(9) -.0001(10)
C5 .0346(16) .044(2) .0318(16) .0017(15) .0003(13) .0001(15)
O6 .0731(18) .0633(18) .0304(13) .0188(15) .0026(12) -.0054(12)
C6 .052(2) .042(2) .0385(19) .0011(17) -.0006(16) .0014(16)
C7 .065(3) .043(2) .055(2) .0013(19) .006(2) -.0002(19)
O7 .0360(14) .083(3) .111(3) -.0040(15) .0001(16) -.031(2)
C8 .057(2) .054(3) .059(2) .011(2) .002(2) .019(2)
O8 .055(2) .037(2) .062(2) .000 -.0204(18) .000
C9 .059(2) .064(3) .046(2) .007(2) -.0118(19) .013(2)
C10 .058(2) .054(2) .039(2) .0027(19) -.0101(17) .0029(18)
C11 .035(3) .038(4) .072(5) .004(3) -.009(4) .002(4)
C12 .122(9) .063(6) .043(5) -.022(6) -.004(5) .003(4)
C13 .059(5) .029(4) .022(12) -.011(4) -.014(10) .006(4)
C14 .037(4) .060(14) .027(7) -.011(9) .001(3) .032(10)
C15 .068(11) .085(18) .055(13) -.027(11) -.006(11) .047(10)
C16 .049(10) .041(6) .12(3) .007(8) .011(12) -.013(9)
C17 .053(6) .075(13) .032(8) .015(8) .010(5) -.015(8)
C18 .040(5) .045(9) .022(9) .001(6) .006(5) -.004(6)
C31 .053(2) .040(2) .044(2) -.0088(17) -.0102(17) .0015(17)
C32 .098(3) .043(2) .046(2) -.001(2) -.009(2) -.0035(19)
C33 .120(4) .061(3) .085(4) .018(3) -.052(3) -.020(3)
C34 .194(7) .080(4) .104(5) .036(5) -.076(5) -.031(4)
C41 .0414(18) .044(2) .045(2) .0002(16) .0034(15) .0076(17)
C42 .070(3) .061(3) .068(3) -.002(2) .002(2) .026(2)
C43 .071(3) .060(3) .071(3) .000(2) -.007(2) .026(2)
C44 .122(5) .069(4) .085(4) .019(3) -.032(3) .003(3)
C51 .0362(17) .053(2) .0367(18) -.0030(16) .0037(15) -.0004(17)
C52 .0383(18) .070(3) .046(2) -.0120(18) .0031(16) -.009(2)
C53 .050(2) .077(3) .036(2) -.012(2) .0030(16) -.004(2)
C54 .057(2) .092(3) .0346(19) -.014(2) .0040(17) -.010(2)
C61 .051(2) .038(2) .0359(17) -.0039(16) .0065(16) .0026(15)
C62 .066(2) .041(2) .050(2) .0069(19) .0015(19) .0053(18)
C63 .091(3) .038(2) .064(3) .008(2) .006(2) .007(2)
C64 .120(5) .063(3) .128(5) .028(3) .004(4) .040(4)

loop_
_atom_type_symbol
_atom_type_description
_atom_type_scat_dispersion_real
_atom_type_scat_dispersion_imag
_atom_type_scat_source
C C .0033 .0016 'International Tables Vol C Tables 4.2.6.8 and 6.1.1.4'
H H .0000 .0000 'International Tables Vol C Tables 4.2.6.8 and 6.1.1.4'
N N .0061 .0033 'International Tables Vol C Tables 4.2.6.8 and 6.1.1.4'
O O .0106 .0060 'International Tables Vol C Tables 4.2.6.8 and 6.1.1.4'
V V .3005 .5294 'International Tables Vol C Tables 4.2.6.8 and 6.1.1.4'

loop_
_geom_angle_atom_site_label_1
_geom_angle_atom_site_label_2
_geom_angle_atom_site_label_3
_geom_angle_site_symmetry_1
_geom_angle_site_symmetry_3
_geom_angle
_geom_angle_publ_flag
O1 V1 O3 . . 105.87(12) yes
O1 V1 O2 . . 102.67(12) yes
O3 V1 O2 . . 44.80(10) yes
O1 V1 O5 . . 100.65(11) yes
O3 V1 O5 . . 146.27(10) yes
O2 V1 O5 . . 145.84(10) yes
O1 V1 O4 . . 98.80(12) yes
O3 V1 O4 . . 78.20(10) yes
O2 V1 O4 . . 122.53(11) yes
O5 V1 O4 . . 77.47(9) yes
O1 V1 O5 . 3_655 99.78(11) yes
O3 V1 O5 . 3_655 124.43(10) yes
O2 V1 O5 . 3_655 82.09(10) yes
O5 V1 O5 . 3_655 69.57(10) yes
O4 V1 O5 . 3_655 144.53(10) yes
C61 N1 C51 . . 110.8(3) ?
C61 N1 C31 . . 110.9(3) ?
C51 N1 C31 . . 106.0(3) ?
C61 N1 C41 . . 106.7(2) ?
C51 N1 C41 . . 111.2(3) ?
C31 N1 C41 . . 111.2(3) ?
O6 C1 O4 . . 124.5(3) ?
O6 C1 C2 . . 121.3(3) ?
O4 C1 C2 . . 114.2(3) yes
O3 O2 V1 . . 67.55(13) yes
O5 C2 C5 . . 110.7(3) ?
O5 C2 C1 . . 107.9(3) ?
C5 C2 C1 . . 112.0(3) yes
O5 C2 H2 . . 108.7 ?
C5 C2 H2 . . 108.7 ?
C1 C2 H2 . . 108.7 ?
O2 O3 V1 . . 67.65(13) yes
C1 O4 V1 . . 119.9(2) yes
C2 O5 V1 . . 119.08(19) yes
C2 O5 V1 . 3_655 128.5(2) yes
V1 O5 V1 . 3_655 105.58(10) yes
C6 C5 C10 . . 118.9(3) ?
C6 C5 C2 . . 121.3(3) ?
C10 C5 C2 . . 119.7(3) ?
C7 C6 C5 . . 120.1(3) ?
C7 C6 H6 . . 119.9 ?
C5 C6 H6 . . 119.9 ?
C6 C7 C8 . . 120.4(4) ?
C6 C7 H7 . . 119.8 ?
C8 C7 H7 . . 119.8 ?
C11 O7 C12 3_655 . 51.6(5) ?
C11 O7 H7O 3_655 . 87(5) ?
C12 O7 H7O . . 115(5) ?
C9 C8 C7 . . 119.9(4) ?
C9 C8 H8 . . 120.1 ?
C7 C8 H8 . . 120.1 ?
C11 O8 C11 3_655 . 50.6(7) ?
C8 C9 C10 . . 120.3(4) ?
C8 C9 H9 . . 119.8 ?
C10 C9 H9 . . 119.8 ?
C9 C10 C5 . . 120.4(4) ?
C9 C10 H10 . . 119.8 ?
C5 C10 H10 . . 119.8 ?
O8 C11 O7 . 3_655 137.4(7) ?
O8 C11 C12 . . 112.9(7) ?
O7 C11 C12 3_655 . 109.2(7) ?
C11 C12 C13 . . 114.1(9) ?
C11 C12 O7 . . 99.2(7) ?
C13 C12 O7 . . 111.2(8) ?
C11 C12 H12 . . 110.6 ?
C13 C12 H12 . . 110.6 ?
O7 C12 H12 . . 110.6 ?
C18 C13 C14 . . 119.2(12) ?
C18 C13 C12 . . 120.1(10) ?
C14 C13 C12 . . 119.8(8) ?
C13 C14 C15 . . 117.1(11) ?
C13 C14 H14 . . 121.4 ?
C15 C14 H14 . . 121.4 ?
C16 C15 C14 . . 120(2) ?
C16 C15 H15 . . 119.8 ?
C14 C15 H15 . . 119.8 ?
C15 C16 C17 . . 124(3) ?
C15 C16 H16 . . 117.8 ?
C17 C16 H16 . . 117.8 ?
C16 C17 C18 . . 114.5(19) ?
C16 C17 H17 . . 122.7 ?
C18 C17 H17 . . 122.7 ?
C13 C18 C17 . . 123.9(17) ?
C13 C18 H18 . . 118.0 ?
C17 C18 H18 . . 118.0 ?
C32 C31 N1 . . 116.5(3) ?
C32 C31 H31A . . 108.2 ?
N1 C31 H31A . . 108.2 ?
C32 C31 H31B . . 108.2 ?
N1 C31 H31B . . 108.2 ?
H31A C31 H31B . . 107.3 ?
C31 C32 C33 . . 107.8(4) ?
C31 C32 H32A . . 110.2 ?
C33 C32 H32A . . 110.2 ?
C31 C32 H32B . . 110.2 ?
C33 C32 H32B . . 110.2 ?
H32A C32 H32B . . 108.5 ?
C34 C33 C32 . . 111.4(6) ?
C34 C33 H33A . . 109.3 ?
C32 C33 H33A . . 109.3 ?
C34 C33 H33B . . 109.3 ?
C32 C33 H33B . . 109.3 ?
H33A C33 H33B . . 108.0 ?
C33 C34 H34A . . 109.5 ?
C33 C34 H34B . . 109.5 ?
H34A C34 H34B . . 109.5 ?
C33 C34 H34C . . 109.5 ?
H34A C34 H34C . . 109.5 ?
H34B C34 H34C . . 109.5 ?
C42 C41 N1 . . 115.7(3) ?
C42 C41 H41A . . 108.4 ?
N1 C41 H41A . . 108.4 ?
C42 C41 H41B . . 108.4 ?
N1 C41 H41B . . 108.4 ?
H41A C41 H41B . . 107.4 ?
C41 C42 C43 . . 111.6(3) ?
C41 C42 H42A . . 109.3 ?
C43 C42 H42A . . 109.3 ?
C41 C42 H42B . . 109.3 ?
C43 C42 H42B . . 109.3 ?
H42A C42 H42B . . 108.0 ?
C44 C43 C42 . . 112.6(5) ?
C44 C43 H43A . . 109.1 ?
C42 C43 H43A . . 109.1 ?
C44 C43 H43B . . 109.1 ?
C42 C43 H43B . . 109.1 ?
H43A C43 H43B . . 107.8 ?
C43 C44 H44A . . 109.5 ?
C43 C44 H44B . . 109.5 ?
H44A C44 H44B . . 109.5 ?
C43 C44 H44C . . 109.5 ?
H44A C44 H44C . . 109.5 ?
H44B C44 H44C . . 109.5 ?
C52 C51 N1 . . 114.7(3) ?
C52 C51 H51A . . 108.6 ?
N1 C51 H51A . . 108.6 ?
C52 C51 H51B . . 108.6 ?
N1 C51 H51B . . 108.6 ?
H51A C51 H51B . . 107.6 ?
C53 C52 C51 . . 112.0(3) ?
C53 C52 H52A . . 109.2 ?
C51 C52 H52A . . 109.2 ?
C53 C52 H52B . . 109.2 ?
C51 C52 H52B . . 109.2 ?
H52A C52 H52B . . 107.9 ?
C52 C53 C54 . . 111.3(3) ?
C52 C53 H53A . . 109.4 ?
C54 C53 H53A . . 109.4 ?
C52 C53 H53B . . 109.4 ?
C54 C53 H53B . . 109.4 ?
H53A C53 H53B . . 108.0 ?
C53 C54 H54B . . 109.5 ?
C53 C54 H54A . . 109.5 ?
H54B C54 H54A . . 109.5 ?
C53 C54 H54C . . 109.5 ?
H54B C54 H54C . . 109.5 ?
H54A C54 H54C . . 109.5 ?
C62 C61 N1 . . 115.1(3) ?
C62 C61 H61A . . 108.5 ?
N1 C61 H61A . . 108.5 ?
C62 C61 H61B . . 108.5 ?
N1 C61 H61B . . 108.5 ?
H61A C61 H61B . . 107.5 ?
C61 C62 C63 . . 110.7(4) ?
C61 C62 H62A . . 109.5 ?
C63 C62 H62A . . 109.5 ?
C61 C62 H62B . . 109.5 ?
C63 C62 H62B . . 109.5 ?
H62A C62 H62B . . 108.1 ?
C62 C63 C64 . . 111.2(4) ?
C62 C63 H63A . . 109.4 ?
C64 C63 H63A . . 109.4 ?
C62 C63 H63B . . 109.4 ?
C64 C63 H63B . . 109.4 ?
H63A C63 H63B . . 108.0 ?
C63 C64 H64A . . 109.5 ?
C63 C64 H64B . . 109.5 ?
H64A C64 H64B . . 109.5 ?
C63 C64 H64C . . 109.5 ?
H64A C64 H64C . . 109.5 ?
H64B C64 H64C . . 109.5 ?

loop_
_geom_bond_atom_site_label_1
_geom_bond_atom_site_label_2
_geom_bond_site_symmetry_2
_geom_bond_distance
_geom_bond_publ_flag
V1 O1 . 1.579(2) yes
V1 O3 . 1.879(2) yes
V1 O2 . 1.880(2) yes
V1 O5 . 1.979(2) yes
V1 O4 . 1.991(2) yes
V1 O5 3_655 2.000(2) yes
N1 C61 . 1.516(4) ?
N1 C51 . 1.516(4) ?
N1 C31 . 1.518(4) ?
N1 C41 . 1.523(4) ?
C1 O6 . 1.221(4) ?
C1 O4 . 1.290(4) yes
C1 C2 . 1.517(5) yes
O2 O3 . 1.432(3) yes
C2 O5 . 1.410(4) yes
C2 C5 . 1.502(5) ?
C2 H2 . 1.0000 ?
O5 V1 3_655 2.000(2) ?
C5 C6 . 1.382(5) ?
C5 C10 . 1.396(5) ?
C6 C7 . 1.378(5) ?
C6 H6 . .9500 ?
C7 C8 . 1.378(6) ?
C7 H7 . .9500 ?
O7 C11 3_655 1.378(8) ?
O7 C12 . 1.576(12) ?
O7 H7O . .86(8) ?
C8 C9 . 1.371(6) ?
C8 H8 . .9500 ?
O8 C11 3_655 1.216(8) ?
O8 C11 . 1.216(8) ?
C9 C10 . 1.371(6) ?
C9 H9 . .9500 ?
C10 H10 . .9500 ?
C11 O7 3_655 1.378(8) ?
C11 C12 . 1.501(12) ?
C12 C13 . 1.541(15) ?
C12 H12 . 1.0000 ?
C13 C18 . 1.362(16) ?
C13 C14 . 1.372(14) ?
C14 C15 . 1.42(3) ?
C14 H14 . .9500 ?
C15 C16 . 1.32(3) ?
C15 H15 . .9500 ?
C16 C17 . 1.35(4) ?
C16 H16 . .9500 ?
C17 C18 . 1.390(18) ?
C17 H17 . .9500 ?
C18 H18 . .9500 ?
C31 C32 . 1.509(6) ?
C31 H31A . .9900 ?
C31 H31B . .9900 ?
C32 C33 . 1.550(7) ?
C32 H32A . .9900 ?
C32 H32B . .9900 ?
C33 C34 . 1.484(8) ?
C33 H33A . .9900 ?
C33 H33B . .9900 ?
C34 H34A . .9800 ?
C34 H34B . .9800 ?
C34 H34C . .9800 ?
C41 C42 . 1.521(5) ?
C41 H41A . .9900 ?
C41 H41B . .9900 ?
C42 C43 . 1.523(6) ?
C42 H42A . .9900 ?
C42 H42B . .9900 ?
C43 C44 . 1.491(7) ?
C43 H43A . .9900 ?
C43 H43B . .9900 ?
C44 H44A . .9800 ?
C44 H44B . .9800 ?
C44 H44C . .9800 ?
C51 C52 . 1.505(5) ?
C51 H51A . .9900 ?
C51 H51B . .9900 ?
C52 C53 . 1.503(5) ?
C52 H52A . .9900 ?
C52 H52B . .9900 ?
C53 C54 . 1.512(6) ?
C53 H53A . .9900 ?
C53 H53B . .9900 ?
C54 H54B . .9800 ?
C54 H54A . .9800 ?
C54 H54C . .9800 ?
C61 C62 . 1.501(5) ?
C61 H61A . .9900 ?
C61 H61B . .9900 ?
C62 C63 . 1.507(6) ?
C62 H62A . .9900 ?
C62 H62B . .9900 ?
C63 C64 . 1.510(7) ?
C63 H63A . .9900 ?
C63 H63B . .9900 ?
C64 H64A . .9800 ?
C64 H64B . .9800 ?
C64 H64C . .9800 ?
